data_1506712
loop_
_publ_author_name
'Loeb, Stephen J.'
'Tiburcio, Jorge'
'Vella, Sarah J.'

_publ_contact_author
;
 Stephen J. Loeb
 Department of Chemistry and Biochemistry
 University of Windsor
 Windsor, Ontario, Canada
 N9B 3P4
 
;
_publ_section_title
;
 [2]pseudorotaxane formation with N-benzylanilinium axles and 24-crown-8
 ether wheels.
;
_journal_issue 22
_journal_name_full 'Organic letters'
_journal_page_first 4923
_journal_page_last 4926
_journal_paper_doi 10.1021/ol051786e
_journal_volume 7
_journal_year 2005
_chemical_formula_sum 'C52 H60 F9 N O15 S'
_chemical_formula_weight 1142.07
_chemical_name_systematic
; 
 ? 
;
_space_group_IT_number 2
_symmetry_cell_setting triclinic
_symmetry_space_group_name_Hall '-P 1'
_symmetry_space_group_name_H-M 'P -1'
_atom_sites_solution_hydrogens geom
_atom_sites_solution_primary direct
_atom_sites_solution_secondary difmap
_audit_creation_method SHELXL-97
_cell_angle_alpha 81.5410(10)
_cell_angle_beta 77.1870(10)
_cell_angle_gamma 66.6440(10)
_cell_formula_units_Z 2
_cell_length_a 13.4607(9)
_cell_length_b 14.0815(9)
_cell_length_c 16.0914(11)
_cell_measurement_temperature 173(2)
_cell_measurement_theta_max 28.3
_cell_measurement_theta_min 1.5
_cell_volume 2724.4(3)
_computing_cell_refinement 'Bruker SAINT'
_computing_data_collection 'Bruker SMART'
_computing_data_reduction 'Bruker SHELXTL XPREP'
_computing_molecular_graphics 'Bruker SHELXTL XP'
_computing_publication_material 'Bruker SHELXTL XCIF'
_computing_structure_refinement 'SHELXL-97 (Sheldrick, 1997)'
_computing_structure_solution 'SHELXS-97 (Sheldrick, 1997)'
_diffrn_ambient_temperature 173(2)
_diffrn_measured_fraction_theta_full 0.997
_diffrn_measured_fraction_theta_max 0.997
_diffrn_measurement_device_type 'Bruker APEX CCD'
_diffrn_measurement_method 'hemisphere scans'
_diffrn_radiation_monochromator graphite
_diffrn_radiation_source 'fine-focus sealed tube'
_diffrn_radiation_type MoK\a
_diffrn_radiation_wavelength 0.71073
_diffrn_reflns_av_R_equivalents 0.0286
_diffrn_reflns_av_sigmaI/netI 0.0457
_diffrn_reflns_limit_h_max 15
_diffrn_reflns_limit_h_min -16
_diffrn_reflns_limit_k_max 16
_diffrn_reflns_limit_k_min -16
_diffrn_reflns_limit_l_max 19
_diffrn_reflns_limit_l_min -19
_diffrn_reflns_number 21740
_diffrn_reflns_theta_full 25.00
_diffrn_reflns_theta_max 25.00
_diffrn_reflns_theta_min 1.98
_diffrn_standards_decay_%
;
;
_diffrn_standards_number 50
_exptl_absorpt_coefficient_mu 0.157
_exptl_absorpt_correction_T_max 1.000000
_exptl_absorpt_correction_T_min 0.875219
_exptl_absorpt_correction_type empirical
_exptl_crystal_colour colourless
_exptl_crystal_density_diffrn 1.392
_exptl_crystal_density_meas
;
;
_exptl_crystal_density_method 'not measured'
_exptl_crystal_description block
_exptl_crystal_F_000 1192
_exptl_crystal_size_max 0.24
_exptl_crystal_size_mid 0.28
_exptl_crystal_size_min 0.30
_refine_diff_density_max 1.312
_refine_diff_density_min -0.803
_refine_diff_density_rms 0.077
_refine_ls_extinction_method none
_refine_ls_goodness_of_fit_ref 1.035
_refine_ls_hydrogen_treatment mixed
_refine_ls_matrix_type full
_refine_ls_number_parameters 703
_refine_ls_number_reflns 9556
_refine_ls_number_restraints 0
_refine_ls_restrained_S_all 1.035
_refine_ls_R_factor_all 0.1292
_refine_ls_R_factor_gt 0.0895
_refine_ls_shift/su_max 0.000
_refine_ls_shift/su_mean 0.000
_refine_ls_structure_factor_coef Fsqd
_refine_ls_weighting_details 'calc w=1/[\s^2^(Fo^2^)+(0.1528P)^2^+3.5621P] where P=(Fo^2^+2Fc^2^)/3'
_refine_ls_weighting_scheme calc
_refine_ls_wR_factor_gt 0.2523
_refine_ls_wR_factor_ref 0.2848
_reflns_number_gt 6051
_reflns_number_total 9556
_reflns_threshold_expression >2sigma(I)
_cod_data_source_file ol051786esi20050728_035829.cif
_cod_data_source_block (2]pseudorotaxane
_cod_original_cell_volume 2724.5(3)
_cod_original_sg_symbol_H-M P-1
_cod_database_code 1506712

loop_
_symmetry_equiv_pos_as_xyz
'x, y, z'
'-x, -y, -z'

loop_
_atom_site_label
_atom_site_type_symbol
_atom_site_fract_x
_atom_site_fract_y
_atom_site_fract_z
_atom_site_U_iso_or_equiv
_atom_site_adp_type
_atom_site_occupancy
_atom_site_symmetry_multiplicity
_atom_site_calc_flag
_atom_site_refinement_flags
N1 N 0.2703(4) 0.0329(3) 0.2483(3) 0.0603(11) Uani 1 1 d .
H1A H 0.2417 -0.0177 0.2545 0.072 Uiso 1 1 calc R
H1B H 0.3254 0.0197 0.2010 0.072 Uiso 1 1 calc R
C1 C 0.6334(7) -0.3863(6) 0.3908(6) 0.101(3) Uani 1 1 d .
C2 C 0.5519(5) -0.2831(4) 0.3705(4) 0.0607(14) Uani 1 1 d .
C3 C 0.4451(5) -0.2497(4) 0.4143(3) 0.0569(14) Uani 1 1 d .
H3A H 0.4217 -0.2947 0.4568 0.068 Uiso 1 1 calc R
C4 C 0.3723(4) -0.1518(4) 0.3970(3) 0.0533(13) Uani 1 1 d .
H4A H 0.2990 -0.1296 0.4278 0.064 Uiso 1 1 calc R
C5 C 0.4036(4) -0.0849(4) 0.3355(3) 0.0503(12) Uani 1 1 d .
C6 C 0.5081(5) -0.1166(4) 0.2921(3) 0.0582(14) Uani 1 1 d .
H6A H 0.5303 -0.0708 0.2497 0.070 Uiso 1 1 calc R
C7 C 0.5838(5) -0.2162(5) 0.3087(4) 0.0674(16) Uani 1 1 d .
H7A H 0.6571 -0.2380 0.2777 0.081 Uiso 1 1 calc R
C8 C 0.3189(5) 0.0229(4) 0.3216(4) 0.0615(14) Uani 1 1 d .
H8A H 0.2603 0.0392 0.3729 0.074 Uiso 1 1 calc R
H8B H 0.3545 0.0739 0.3141 0.074 Uiso 1 1 calc R
C9 C 0.1844(4) 0.1319(3) 0.2316(3) 0.0447(11) Uani 1 1 d .
C10 C 0.1743(4) 0.2226(3) 0.2614(3) 0.0441(11) Uani 1 1 d .
H10A H 0.2200 0.2222 0.2989 0.053 Uiso 1 1 calc R
C11 C 0.0968(5) 0.3133(4) 0.2359(3) 0.0575(14) Uani 1 1 d .
H11A H 0.0873 0.3769 0.2561 0.069 Uiso 1 1 calc R
C12 C 0.0321(6) 0.3120(4) 0.1803(4) 0.0728(17) Uani 1 1 d .
C13 C 0.0430(6) 0.2191(5) 0.1544(4) 0.0747(17) Uani 1 1 d .
H13A H -0.0041 0.2182 0.1186 0.090 Uiso 1 1 calc R
C14 C 0.1202(4) 0.1283(4) 0.1792(3) 0.0551(13) Uani 1 1 d .
H14A H 0.1287 0.0643 0.1602 0.066 Uiso 1 1 calc R
C15 C -0.0527(10) 0.4105(6) 0.1517(8) 0.129(4) Uani 1 1 d .
F1 F 0.7054(5) -0.3828(4) 0.4313(4) 0.169(3) Uani 1 1 d .
F2 F 0.6931(5) -0.4361(4) 0.3238(4) 0.157(3) Uani 1 1 d .
F3 F 0.5927(6) -0.4497(4) 0.4336(6) 0.197(4) Uani 1 1 d .
F4 F -0.0654(6) 0.4115(5) 0.0750(5) 0.179(3) Uani 1 1 d .
F5 F -0.0203(11) 0.4844(5) 0.1392(9) 0.327(9) Uani 1 1 d .
F6 F -0.1371(8) 0.4378(10) 0.1961(7) 0.379(12) Uani 1 1 d .
O1 O 0.0593(2) 0.0409(2) 0.39528(19) 0.0407(7) Uani 1 1 d .
O2 O 0.1890(3) -0.1252(2) 0.28650(19) 0.0435(8) Uani 1 1 d .
O3 O 0.3142(3) -0.1296(3) 0.1302(2) 0.0534(9) Uani 1 1 d .
O4 O 0.3706(3) 0.0471(3) 0.0619(2) 0.0481(8) Uani 1 1 d .
O5 O 0.4057(2) 0.1777(2) 0.13881(19) 0.0432(7) Uani 1 1 d .
O6 O 0.4447(2) 0.1837(2) 0.3145(2) 0.0455(8) Uani 1 1 d .
O7 O 0.3636(3) 0.0840(3) 0.4702(2) 0.0508(8) Uani 1 1 d .
O8 O 0.1313(2) 0.1360(2) 0.4773(2) 0.0435(7) Uani 1 1 d .
C16 C 0.0287(4) 0.1918(3) 0.4585(3) 0.0409(10) Uani 1 1 d .
C17 C -0.0365(4) 0.2907(4) 0.4824(3) 0.0492(12) Uani 1 1 d .
H17A H -0.0108 0.3255 0.5139 0.059 Uiso 1 1 calc R
C18 C -0.1398(5) 0.3390(4) 0.4603(4) 0.0612(14) Uani 1 1 d .
H18A H -0.1845 0.4075 0.4762 0.073 Uiso 1 1 calc R
C19 C -0.1775(5) 0.2895(4) 0.4162(4) 0.0643(15) Uani 1 1 d .
H19A H -0.2484 0.3236 0.4014 0.077 Uiso 1 1 calc R
C20 C -0.1134(4) 0.1890(4) 0.3924(3) 0.0513(12) Uani 1 1 d .
H20A H -0.1400 0.1544 0.3615 0.062 Uiso 1 1 calc R
C21 C -0.0105(4) 0.1404(3) 0.4143(3) 0.0395(10) Uani 1 1 d .
C22 C 0.0142(4) -0.0185(4) 0.3608(3) 0.0462(11) Uani 1 1 d .
H22A H -0.0046 0.0133 0.3045 0.055 Uiso 1 1 calc R
H22B H -0.0536 -0.0199 0.3995 0.055 Uiso 1 1 calc R
C23 C 0.0972(4) -0.1249(4) 0.3518(3) 0.0465(11) Uani 1 1 d .
H23A H 0.1226 -0.1530 0.4068 0.056 Uiso 1 1 calc R
H23B H 0.0637 -0.1699 0.3370 0.056 Uiso 1 1 calc R
C24 C 0.2396(5) -0.2186(4) 0.2456(3) 0.0554(13) Uani 1 1 d .
H24A H 0.1878 -0.2265 0.2146 0.066 Uiso 1 1 calc R
H24B H 0.2591 -0.2777 0.2888 0.066 Uiso 1 1 calc R
C25 C 0.3405(5) -0.2194(4) 0.1846(4) 0.0589(14) Uani 1 1 d .
H25A H 0.3970 -0.2225 0.2163 0.071 Uiso 1 1 calc R
H25B H 0.3707 -0.2813 0.1508 0.071 Uiso 1 1 calc R
C26 C 0.4024(5) -0.1292(4) 0.0618(4) 0.0624(15) Uani 1 1 d .
H26A H 0.4207 -0.1857 0.0242 0.075 Uiso 1 1 calc R
H26B H 0.4687 -0.1396 0.0846 0.075 Uiso 1 1 calc R
C27 C 0.3652(5) -0.0274(4) 0.0134(3) 0.0585(14) Uani 1 1 d .
H27A H 0.4132 -0.0302 -0.0433 0.070 Uiso 1 1 calc R
H27B H 0.2888 -0.0081 0.0048 0.070 Uiso 1 1 calc R
C28 C 0.3331(4) 0.1496(4) 0.0292(3) 0.0476(12) Uani 1 1 d .
C29 C 0.2825(5) 0.1841(5) -0.0419(3) 0.0654(16) Uani 1 1 d .
H29A H 0.2738 0.1364 -0.0729 0.078 Uiso 1 1 calc R
C30 C 0.2449(5) 0.2890(6) -0.0669(4) 0.0784(19) Uani 1 1 d .
H30A H 0.2085 0.3133 -0.1146 0.094 Uiso 1 1 calc R
C31 C 0.2593(5) 0.3569(5) -0.0243(4) 0.0722(17) Uani 1 1 d .
H31A H 0.2330 0.4285 -0.0421 0.087 Uiso 1 1 calc R
C32 C 0.3120(4) 0.3229(4) 0.0448(3) 0.0577(13) Uani 1 1 d .
H32A H 0.3221 0.3711 0.0743 0.069 Uiso 1 1 calc R
C33 C 0.3501(4) 0.2192(4) 0.0713(3) 0.0435(11) Uani 1 1 d .
C34 C 0.4459(4) 0.2439(4) 0.1688(3) 0.0479(11) Uani 1 1 d .
H34A H 0.3834 0.3041 0.1943 0.058 Uiso 1 1 calc R
H34B H 0.4903 0.2700 0.1204 0.058 Uiso 1 1 calc R
C35 C 0.5147(4) 0.1846(4) 0.2337(3) 0.0470(11) Uani 1 1 d .
H35A H 0.5582 0.1126 0.2171 0.056 Uiso 1 1 calc R
H35B H 0.5664 0.2172 0.2375 0.056 Uiso 1 1 calc R
C36 C 0.5045(4) 0.1313(4) 0.3800(3) 0.0511(12) Uani 1 1 d .
H36A H 0.5608 0.1597 0.3807 0.061 Uiso 1 1 calc R
H36B H 0.5425 0.0567 0.3696 0.061 Uiso 1 1 calc R
C37 C 0.4286(4) 0.1440(4) 0.4633(3) 0.0514(12) Uani 1 1 d .
H37A H 0.4714 0.1217 0.5102 0.062 Uiso 1 1 calc R
H37B H 0.3803 0.2180 0.4686 0.062 Uiso 1 1 calc R
C38 C 0.2806(4) 0.1015(4) 0.5452(3) 0.0525(12) Uani 1 1 d .
H38A H 0.3050 0.1243 0.5897 0.063 Uiso 1 1 calc R
H38B H 0.2716 0.0353 0.5671 0.063 Uiso 1 1 calc R
C39 C 0.1728(4) 0.1804(4) 0.5300(3) 0.0476(11) Uani 1 1 d .
H39A H 0.1212 0.1983 0.5848 0.057 Uiso 1 1 calc R
H39B H 0.1818 0.2442 0.5008 0.057 Uiso 1 1 calc R
O9 O 0.1883(3) 0.6132(3) 0.1651(2) 0.0539(9) Uani 1 1 d .
O10 O 0.2441(4) 0.6254(4) -0.0140(3) 0.0906(15) Uani 1 1 d .
O11 O 0.4405(4) 0.5917(4) -0.1856(5) 0.1112(19) Uani 1 1 d .
C40 C 0.2342(5) 0.5129(4) 0.2897(3) 0.0593(14) Uani 1 1 d .
C41 C 0.2065(7) 0.4656(4) 0.3680(4) 0.080(2) Uani 1 1 d .
H41A H 0.2617 0.4237 0.4002 0.096 Uiso 1 1 calc R
C42 C 0.0959(8) 0.4804(5) 0.3993(4) 0.088(2) Uani 1 1 d .
H42A H 0.0766 0.4470 0.4525 0.106 Uiso 1 1 calc R
C43 C 0.0168(7) 0.5413(5) 0.3550(4) 0.0775(19) Uani 1 1 d .
H43A H -0.0581 0.5524 0.3779 0.093 Uiso 1 1 calc R
C44 C 0.0444(5) 0.5879(4) 0.2756(3) 0.0610(14) Uani 1 1 d .
H44A H -0.0117 0.6304 0.2444 0.073 Uiso 1 1 calc R
C45 C 0.1523(5) 0.5728(4) 0.2422(3) 0.0519(13) Uani 1 1 d .
C46 C 0.1111(5) 0.6693(5) 0.1124(4) 0.0720(16) Uani 1 1 d .
H46A H 0.0515 0.7279 0.1424 0.086 Uiso 1 1 calc R
H46B H 0.0781 0.6240 0.0973 0.086 Uiso 1 1 calc R
C47 C 0.1689(6) 0.7086(6) 0.0339(4) 0.0812(19) Uani 1 1 d .
H47A H 0.1146 0.7563 -0.0008 0.097 Uiso 1 1 calc R
H47B H 0.2083 0.7475 0.0498 0.097 Uiso 1 1 calc R
C48 C 0.3024(9) 0.6570(10) -0.0839(7) 0.147(4) Uani 1 1 d .
H48A H 0.3429 0.6948 -0.0680 0.177 Uiso 1 1 calc R
H48B H 0.2536 0.7026 -0.1234 0.177 Uiso 1 1 calc R
C49 C 0.3820(14) 0.5564(10) -0.1246(10) 0.280(13) Uani 1 1 d .
H49A H 0.4271 0.5077 -0.0840 0.336 Uiso 1 1 calc R
H49B H 0.3427 0.5218 -0.1466 0.336 Uiso 1 1 calc R
C50 C 0.4782(8) 0.5296(6) -0.2532(7) 0.108(3) Uani 1 1 d .
H50A H 0.4216 0.5503 -0.2896 0.130 Uiso 1 1 calc R
H50B H 0.4941 0.4564 -0.2320 0.130 Uiso 1 1 calc R
S1 S 0.81945(10) 0.95155(11) 0.22383(8) 0.0547(4) Uani 1 1 d .
O13 O 0.7918(3) 1.0364(4) 0.2750(3) 0.0798(12) Uani 1 1 d .
O14 O 0.7287(3) 0.9400(4) 0.2033(3) 0.0798(13) Uani 1 1 d .
O15 O 0.9032(4) 0.8601(4) 0.2498(3) 0.1029(17) Uani 1 1 d .
C52 C 0.8861(6) 0.9891(6) 0.1226(4) 0.0798(19) Uani 1 1 d .
F7 F 0.9156(3) 0.9205(4) 0.0652(2) 0.0933(12) Uani 1 1 d .
F8 F 0.9725(5) 1.0048(7) 0.1282(3) 0.185(3) Uani 1 1 d .
F9 F 0.8174(6) 1.0759(4) 0.0892(3) 0.150(2) Uani 1 1 d .
O12 O 0.6625(4) 0.4934(3) -0.2527(2) 0.0671(10) Uani 1 1 d .
C51 C 0.5786(7) 0.5409(5) -0.3032(5) 0.087(2) Uani 1 1 d .
H51A H 0.6002 0.5067 -0.3574 0.105 Uiso 1 1 calc R
H51B H 0.5663 0.6152 -0.3166 0.105 Uiso 1 1 calc R

loop_
_atom_site_aniso_label
_atom_site_aniso_U_11
_atom_site_aniso_U_22
_atom_site_aniso_U_33
_atom_site_aniso_U_23
_atom_site_aniso_U_13
_atom_site_aniso_U_12
N1 0.066(3) 0.044(2) 0.068(3) -0.001(2) -0.016(2) -0.016(2)
C1 0.118(6) 0.056(4) 0.122(7) -0.024(4) -0.073(6) 0.007(4)
C2 0.065(4) 0.050(3) 0.072(4) -0.017(3) -0.030(3) -0.012(3)
C3 0.077(4) 0.046(3) 0.058(3) 0.007(2) -0.032(3) -0.028(3)
C4 0.043(3) 0.059(3) 0.060(3) -0.010(3) -0.019(2) -0.013(2)
C5 0.052(3) 0.054(3) 0.057(3) -0.001(2) -0.027(2) -0.024(2)
C6 0.069(4) 0.062(3) 0.054(3) 0.002(3) -0.024(3) -0.031(3)
C7 0.052(3) 0.086(4) 0.067(4) -0.028(3) -0.009(3) -0.023(3)
C8 0.073(4) 0.052(3) 0.061(3) -0.010(3) -0.026(3) -0.015(3)
C9 0.048(3) 0.029(2) 0.046(3) -0.0002(19) 0.006(2) -0.012(2)
C10 0.048(3) 0.038(2) 0.037(2) 0.0006(19) -0.003(2) -0.010(2)
C11 0.078(4) 0.033(3) 0.054(3) 0.000(2) -0.016(3) -0.014(2)
C12 0.093(5) 0.044(3) 0.084(4) 0.003(3) -0.044(4) -0.016(3)
C13 0.088(4) 0.058(4) 0.087(5) -0.010(3) -0.036(4) -0.025(3)
C14 0.062(3) 0.046(3) 0.060(3) -0.013(2) -0.004(3) -0.024(3)
C15 0.171(10) 0.062(5) 0.167(10) -0.028(5) -0.117(9) -0.004(5)
F1 0.180(5) 0.083(3) 0.240(7) -0.044(4) -0.163(5) 0.033(3)
F2 0.149(5) 0.094(3) 0.181(6) -0.071(4) -0.065(4) 0.042(3)
F3 0.156(5) 0.076(3) 0.293(10) 0.078(5) -0.049(6) -0.001(4)
F4 0.222(7) 0.118(4) 0.212(7) 0.037(4) -0.157(6) -0.033(4)
F5 0.516(19) 0.052(3) 0.506(19) 0.046(6) -0.437(18) -0.044(6)
F6 0.211(9) 0.296(13) 0.240(10) 0.144(9) 0.078(8) 0.191(10)
O1 0.0418(17) 0.0436(17) 0.0394(17) -0.0046(13) -0.0096(13) -0.0170(14)
O2 0.0557(19) 0.0364(16) 0.0429(17) -0.0084(13) 0.0015(14) -0.0257(15)
O3 0.050(2) 0.051(2) 0.056(2) -0.0135(16) 0.0094(16) -0.0220(16)
O4 0.0482(18) 0.060(2) 0.0453(18) -0.0166(16) -0.0028(15) -0.0283(16)
O5 0.0458(18) 0.0414(17) 0.0463(18) -0.0076(14) -0.0117(14) -0.0170(14)
O6 0.0411(17) 0.0503(18) 0.0477(19) 0.0030(14) -0.0129(14) -0.0195(15)
O7 0.0517(19) 0.0497(19) 0.059(2) -0.0006(15) -0.0183(16) -0.0235(16)
O8 0.0459(18) 0.0414(17) 0.0471(18) -0.0009(14) -0.0123(14) -0.0192(14)
C16 0.039(2) 0.041(2) 0.039(2) 0.0048(19) -0.0030(19) -0.016(2)
C17 0.056(3) 0.038(3) 0.050(3) 0.001(2) -0.004(2) -0.019(2)
C18 0.059(3) 0.040(3) 0.069(4) 0.002(2) -0.004(3) -0.009(3)
C19 0.050(3) 0.062(3) 0.072(4) 0.005(3) -0.020(3) -0.010(3)
C20 0.042(3) 0.060(3) 0.049(3) -0.001(2) -0.009(2) -0.015(2)
C21 0.038(2) 0.043(2) 0.031(2) 0.0017(18) -0.0004(18) -0.014(2)
C22 0.043(3) 0.061(3) 0.042(3) -0.007(2) -0.006(2) -0.028(2)
C23 0.053(3) 0.052(3) 0.042(3) 0.000(2) -0.003(2) -0.032(2)
C24 0.073(4) 0.039(3) 0.056(3) -0.010(2) 0.003(3) -0.028(3)
C25 0.068(3) 0.036(3) 0.062(3) -0.019(2) -0.002(3) -0.010(2)
C26 0.060(3) 0.071(4) 0.062(3) -0.040(3) 0.021(3) -0.035(3)
C27 0.067(3) 0.082(4) 0.041(3) -0.024(3) 0.012(2) -0.049(3)
C28 0.041(3) 0.068(3) 0.039(3) -0.002(2) -0.001(2) -0.030(2)
C29 0.071(4) 0.101(5) 0.042(3) -0.001(3) -0.009(3) -0.053(4)
C30 0.081(4) 0.108(5) 0.056(4) 0.034(4) -0.028(3) -0.050(4)
C31 0.075(4) 0.081(4) 0.065(4) 0.024(3) -0.024(3) -0.038(3)
C32 0.061(3) 0.059(3) 0.053(3) 0.008(2) -0.011(3) -0.026(3)
C33 0.037(2) 0.058(3) 0.035(2) -0.002(2) 0.0004(19) -0.021(2)
C34 0.054(3) 0.048(3) 0.047(3) -0.009(2) -0.003(2) -0.026(2)
C35 0.040(2) 0.051(3) 0.056(3) -0.008(2) -0.006(2) -0.023(2)
C36 0.043(3) 0.058(3) 0.061(3) 0.000(2) -0.022(2) -0.022(2)
C37 0.057(3) 0.055(3) 0.055(3) 0.007(2) -0.025(2) -0.029(2)
C38 0.058(3) 0.067(3) 0.040(3) 0.008(2) -0.016(2) -0.032(3)
C39 0.055(3) 0.051(3) 0.040(3) -0.004(2) -0.004(2) -0.026(2)
O9 0.070(2) 0.056(2) 0.0437(19) -0.0002(16) -0.0079(17) -0.0352(18)
O10 0.120(4) 0.125(4) 0.053(2) -0.016(3) 0.007(3) -0.083(3)
O11 0.089(4) 0.077(3) 0.183(6) -0.015(4) -0.017(4) -0.050(3)
C40 0.088(4) 0.040(3) 0.050(3) -0.008(2) -0.007(3) -0.025(3)
C41 0.141(7) 0.042(3) 0.047(3) -0.001(2) -0.006(4) -0.030(4)
C42 0.141(7) 0.057(4) 0.053(4) -0.009(3) 0.030(4) -0.046(4)
C43 0.105(5) 0.060(4) 0.064(4) -0.020(3) 0.026(4) -0.044(4)
C44 0.080(4) 0.051(3) 0.054(3) -0.013(2) 0.010(3) -0.035(3)
C45 0.079(4) 0.038(3) 0.044(3) -0.009(2) 0.004(3) -0.034(3)
C46 0.080(4) 0.090(4) 0.054(3) 0.001(3) -0.010(3) -0.044(4)
C47 0.091(5) 0.107(5) 0.050(3) 0.008(3) -0.016(3) -0.046(4)
C48 0.137(9) 0.182(11) 0.147(9) 0.028(8) -0.019(7) -0.102(9)
C49 0.326(19) 0.174(11) 0.312(19) -0.171(13) 0.257(18) -0.179(13)
C50 0.121(7) 0.081(5) 0.161(8) 0.013(5) -0.083(6) -0.055(5)
S1 0.0430(7) 0.0687(9) 0.0480(7) 0.0058(6) -0.0103(5) -0.0187(6)
O13 0.076(3) 0.107(3) 0.070(3) -0.024(2) -0.018(2) -0.039(3)
O14 0.058(2) 0.104(3) 0.090(3) -0.033(3) 0.001(2) -0.042(2)
O15 0.090(3) 0.104(4) 0.063(3) 0.012(2) -0.011(2) 0.011(3)
C52 0.089(5) 0.119(6) 0.054(4) 0.008(4) -0.016(3) -0.066(5)
F7 0.090(3) 0.145(4) 0.050(2) -0.008(2) -0.0011(18) -0.054(3)
F8 0.183(5) 0.391(10) 0.089(3) -0.027(5) 0.011(3) -0.238(7)
F9 0.266(7) 0.107(4) 0.095(3) 0.047(3) -0.056(4) -0.095(4)
O12 0.084(3) 0.062(2) 0.058(2) 0.0007(18) -0.019(2) -0.029(2)
C51 0.120(6) 0.064(4) 0.097(5) 0.001(3) -0.061(5) -0.036(4)

loop_
_atom_type_symbol
_atom_type_description
_atom_type_scat_dispersion_real
_atom_type_scat_dispersion_imag
_atom_type_scat_source
C C 0.0033 0.0016 'International Tables Vol C Tables 4.2.6.8 and 6.1.1.4'
H H 0.0000 0.0000 'International Tables Vol C Tables 4.2.6.8 and 6.1.1.4'
N N 0.0061 0.0033 'International Tables Vol C Tables 4.2.6.8 and 6.1.1.4'
O O 0.0106 0.0060 'International Tables Vol C Tables 4.2.6.8 and 6.1.1.4'
F F 0.0171 0.0103 'International Tables Vol C Tables 4.2.6.8 and 6.1.1.4'
S S 0.1246 0.1234 'International Tables Vol C Tables 4.2.6.8 and 6.1.1.4'

loop_
_geom_angle_atom_site_label_1
_geom_angle_atom_site_label_2
_geom_angle_atom_site_label_3
_geom_angle
_geom_angle_site_symmetry_1
C8 N1 C9 116.8(4) .
F3 C1 F2 102.7(7) .
F3 C1 F1 107.3(8) .
F2 C1 F1 103.7(8) .
F3 C1 C2 114.8(8) .
F2 C1 C2 113.7(7) .
F1 C1 C2 113.4(6) .
C3 C2 C7 118.8(5) .
C3 C2 C1 121.4(7) .
C7 C2 C1 119.7(7) .
C4 C3 C2 120.2(5) .
C3 C4 C5 121.2(5) .
C6 C5 C4 119.2(5) .
C6 C5 C8 122.9(5) .
C4 C5 C8 117.9(5) .
C5 C6 C7 120.6(5) .
C2 C7 C6 119.9(5) .
N1 C8 C5 112.4(4) .
C14 C9 C10 123.1(4) .
C14 C9 N1 114.0(4) .
C10 C9 N1 122.8(5) .
C11 C10 C9 118.3(5) .
C10 C11 C12 119.7(5) .
C13 C12 C11 119.8(5) .
C13 C12 C15 119.9(6) .
C11 C12 C15 120.3(6) .
C14 C13 C12 121.0(6) .
C9 C14 C13 118.1(5) .
F6 C15 F5 107.1(11) .
F6 C15 F4 109.7(12) .
F5 C15 F4 96.4(11) .
F6 C15 C12 116.2(11) .
F5 C15 C12 112.0(9) .
F4 C15 C12 113.4(8) .
C21 O1 C22 116.3(3) .
C24 O2 C23 112.1(3) .
C25 O3 C26 113.5(4) .
C28 O4 C27 116.5(4) .
C33 O5 C34 115.6(3) .
C36 O6 C35 112.3(3) .
C37 O7 C38 112.8(4) .
C16 O8 C39 118.3(3) .
O8 C16 C17 124.9(4) .
O8 C16 C21 115.2(4) .
C17 C16 C21 119.9(4) .
C16 C17 C18 119.6(5) .
C19 C18 C17 120.6(5) .
C18 C19 C20 120.6(5) .
C21 C20 C19 119.1(5) .
O1 C21 C20 124.1(4) .
O1 C21 C16 115.6(4) .
C20 C21 C16 120.2(4) .
O1 C22 C23 108.4(4) .
O2 C23 C22 110.4(4) .
O2 C24 C25 110.2(4) .
O3 C25 C24 109.1(4) .
O3 C26 C27 107.3(4) .
O4 C27 C26 107.6(4) .
C33 C28 C29 119.8(5) .
C33 C28 O4 116.0(4) .
C29 C28 O4 124.2(5) .
C30 C29 C28 119.2(6) .
C31 C30 C29 120.7(6) .
C30 C31 C32 120.4(6) .
C31 C32 C33 120.3(6) .
C32 C33 O5 124.4(4) .
C32 C33 C28 119.6(5) .
O5 C33 C28 116.0(4) .
O5 C34 C35 109.2(4) .
O6 C35 C34 109.0(4) .
O6 C36 C37 109.6(4) .
O7 C37 C36 110.1(4) .
O7 C38 C39 113.0(4) .
O8 C39 C38 107.1(4) .
C45 O9 C46 118.1(4) .
C48 O10 C47 112.1(7) .
C49 O11 C50 110.1(7) .
O12 C40 C41 125.3(6) 2_665
O12 C40 C45 114.9(5) 2_665
C41 C40 C45 119.8(6) .
C40 C41 C42 119.2(7) .
C43 C42 C41 120.9(6) .
C42 C43 C44 120.1(7) .
C45 C44 C43 120.3(6) .
O9 C45 C44 125.2(5) .
O9 C45 C40 115.3(5) .
C44 C45 C40 119.6(5) .
O9 C46 C47 108.0(5) .
O10 C47 C46 110.0(6) .
O10 C48 C49 104.2(9) .
O11 C49 C48 100.6(9) .
O11 C50 C51 108.8(6) .
O14 S1 O15 116.8(3) .
O14 S1 O13 114.7(3) .
O15 S1 O13 113.3(3) .
O14 S1 C52 103.0(3) .
O15 S1 C52 102.6(3) .
O13 S1 C52 104.0(3) .
F8 C52 F7 107.8(7) .
F8 C52 F9 107.9(7) .
F7 C52 F9 104.9(5) .
F8 C52 S1 112.6(5) .
F7 C52 S1 113.0(5) .
F9 C52 S1 110.3(5) .
C40 O12 C51 117.2(5) 2_665
O12 C51 C50 107.2(6) .

loop_
_geom_bond_atom_site_label_1
_geom_bond_atom_site_label_2
_geom_bond_distance
_geom_bond_site_symmetry_2
N1 C8 1.435(7) .
N1 C9 1.450(6) .
C1 F3 1.269(11) .
C1 F2 1.301(10) .
C1 F1 1.300(8) .
C1 C2 1.476(9) .
C2 C3 1.377(8) .
C2 C7 1.384(9) .
C3 C4 1.369(7) .
C4 C5 1.378(7) .
C5 C6 1.351(8) .
C5 C8 1.515(7) .
C6 C7 1.398(8) .
C9 C14 1.353(7) .
C9 C10 1.376(6) .
C10 C11 1.367(7) .
C11 C12 1.385(8) .
C12 C13 1.374(8) .
C12 C15 1.493(10) .
C13 C14 1.362(8) .
C15 F6 1.151(14) .
C15 F5 1.255(14) .
C15 F4 1.282(11) .
O1 C21 1.377(5) .
O1 C22 1.436(5) .
O2 C24 1.404(5) .
O2 C23 1.433(5) .
O3 C25 1.395(6) .
O3 C26 1.430(6) .
O4 C28 1.391(6) .
O4 C27 1.429(6) .
O5 C33 1.381(5) .
O5 C34 1.430(5) .
O6 C36 1.407(5) .
O6 C35 1.428(6) .
O7 C37 1.417(6) .
O7 C38 1.427(6) .
O8 C16 1.368(5) .
O8 C39 1.437(5) .
C16 C17 1.377(6) .
C16 C21 1.388(6) .
C17 C18 1.386(7) .
C18 C19 1.355(8) .
C19 C20 1.392(8) .
C20 C21 1.380(6) .
C22 C23 1.475(7) .
C24 C25 1.486(7) .
C26 C27 1.479(8) .
C28 C33 1.383(7) .
C28 C29 1.388(7) .
C29 C30 1.387(9) .
C30 C31 1.350(9) .
C31 C32 1.375(8) .
C32 C33 1.378(7) .
C34 C35 1.485(7) .
C36 C37 1.480(7) .
C38 C39 1.483(7) .
O9 C45 1.356(6) .
O9 C46 1.403(7) .
O10 C48 1.347(10) .
O10 C47 1.404(8) .
O11 C49 1.286(11) .
O11 C50 1.374(10) .
C40 O12 1.360(7) 2_665
C40 C41 1.383(8) .
C40 C45 1.399(8) .
C41 C42 1.401(11) .
C42 C43 1.346(10) .
C43 C44 1.392(8) .
C44 C45 1.374(8) .
C46 C47 1.485(8) .
C48 C49 1.530(15) .
C50 C51 1.464(11) .
S1 O14 1.407(4) .
S1 O15 1.416(5) .
S1 O13 1.430(4) .
S1 C52 1.792(6) .
C52 F8 1.291(7) .
C52 F7 1.320(8) .
C52 F9 1.331(9) .
O12 C40 1.360(7) 2_665
O12 C51 1.426(7) .
